data_2212461
loop_
_publ_author_name
'He, Hong-Shan'
'Ng, Seik Weng'

_publ_section_title
;
 Dichloro[tris(3-methyl-5-phenylpyrazol-1-yl)methane]copper(II)
 acetonitrile hemisolvate
;
_journal_coeditor_code BI2154
_journal_issue 3
_journal_name_full 'Acta Crystallographica Section E'
_journal_page_first m685
_journal_page_last m686
_journal_paper_doi 10.1107/S1600536807005508
_journal_volume 63
_journal_year 2007
_chemical_formula_iupac '[Cu Cl2 (C31 H28  N6)], 0.5C2 H3 N'
_chemical_formula_moiety 'C31 H28 Cl2 Cu N6, 0.5(C2 H3 N)'
_chemical_formula_sum 'C32 H29.5 Cl2 Cu N6.5'
_chemical_formula_weight 639.56
_chemical_name_systematic
;
Dichloro[tris(3-methyl-5-phenylpyrazol-1-yl)methane]copper(II) acetonitrile
hemisolvate
;
_space_group_IT_number 2
_symmetry_cell_setting triclinic
_symmetry_space_group_name_Hall '-P 1'
_symmetry_space_group_name_H-M 'P -1'
_atom_sites_solution_hydrogens geom
_atom_sites_solution_primary direct
_atom_sites_solution_secondary difmap
_cell_angle_alpha 78.71(3)
_cell_angle_beta 86.00(3)
_cell_angle_gamma 63.05(3)
_cell_formula_units_Z 2
_cell_length_a 9.4713(19)
_cell_length_b 10.085(2)
_cell_length_c 17.766(4)
_cell_measurement_reflns_used 10446
_cell_measurement_temperature 293(2)
_cell_measurement_theta_max 27.95
_cell_measurement_theta_min 2.31
_cell_volume 1483.1(7)
_computing_cell_refinement 'SAINT-Plus (Bruker, 1998)'
_computing_data_collection 'SMART (Bruker, 1998)'
_computing_data_reduction SAINT-Plus
_computing_molecular_graphics 'ORTEP-3 for Windows (Farrugia, 1997)'
_computing_publication_material 'WinGX (Farrugia, 1999)'
_computing_structure_refinement 'SHELXL97 (Sheldrick, 1997)'
_computing_structure_solution 'SHELXS97 (Sheldrick, 1997)'
_diffrn_ambient_temperature 293(2)
_diffrn_measured_fraction_theta_full 0.997
_diffrn_measured_fraction_theta_max 0.997
_diffrn_measurement_device_type 'Bruker SMART 1K CCD'
_diffrn_measurement_method '\f and \w'
_diffrn_radiation_monochromator graphite
_diffrn_radiation_source 'fine-focus sealed tube'
_diffrn_radiation_type MoK\a
_diffrn_radiation_wavelength 0.71073
_diffrn_reflns_av_R_equivalents 0.0598
_diffrn_reflns_av_sigmaI/netI 0.0610
_diffrn_reflns_limit_h_max 11
_diffrn_reflns_limit_h_min -11
_diffrn_reflns_limit_k_max 12
_diffrn_reflns_limit_k_min -12
_diffrn_reflns_limit_l_max 21
_diffrn_reflns_limit_l_min -21
_diffrn_reflns_number 25380
_diffrn_reflns_theta_full 26.00
_diffrn_reflns_theta_max 26.00
_diffrn_reflns_theta_min 2.31
_diffrn_standards_number 0
_exptl_absorpt_coefficient_mu 0.951
_exptl_absorpt_correction_T_max 0.833
_exptl_absorpt_correction_T_min 0.833
_exptl_absorpt_correction_type multi-scan
_exptl_absorpt_process_details '(SADABS; Sheldrick, 2001)'
_exptl_crystal_colour yellow
_exptl_crystal_density_diffrn 1.432
_exptl_crystal_density_method 'not measured'
_exptl_crystal_description prism
_exptl_crystal_F_000 660
_exptl_crystal_size_max 0.20
_exptl_crystal_size_mid 0.20
_exptl_crystal_size_min 0.20
_refine_diff_density_max 0.400
_refine_diff_density_min -0.295
_refine_ls_extinction_coef 0.0025(6)
_refine_ls_extinction_expression Fc^*^=kFc[1+0.001xFc^2^\l^3^/sin(2\q)]^-1/4^
_refine_ls_extinction_method SHELXL97
_refine_ls_goodness_of_fit_ref 1.001
_refine_ls_hydrogen_treatment constr
_refine_ls_matrix_type full
_refine_ls_number_parameters 380
_refine_ls_number_reflns 5823
_refine_ls_number_restraints 3
_refine_ls_restrained_S_all 1.013
_refine_ls_R_factor_all 0.0821
_refine_ls_R_factor_gt 0.0387
_refine_ls_shift/su_max 0.001
_refine_ls_shift/su_mean 0.000
_refine_ls_structure_factor_coef Fsqd
_refine_ls_weighting_details 'calc w=1/[\s^2^(Fo^2^)+(0.0367P)^2^+0.9609P] where P=(Fo^2^+2Fc^2^)/3'
_refine_ls_weighting_scheme calc
_refine_ls_wR_factor_gt 0.0794
_refine_ls_wR_factor_ref 0.0960
_reflns_number_gt 3844
_reflns_number_total 5823
_reflns_threshold_expression I>2\s(I)
_cod_data_source_file bi2154.cif
_cod_data_source_block I
_cod_original_formula_sum 'C32 H29.50 Cl2 Cu N6.50'
_cod_database_code 2212461
_cod_database_fobs_code 2212461

loop_
_symmetry_equiv_pos_as_xyz
'x, y, z'
'-x, -y, -z'

loop_
_atom_site_type_symbol
_atom_site_label
_atom_site_fract_x
_atom_site_fract_y
_atom_site_fract_z
_atom_site_U_iso_or_equiv
_atom_site_adp_type
_atom_site_calc_flag
_atom_site_refinement_flags
_atom_site_occupancy
_atom_site_disorder_assembly
_atom_site_disorder_group
Cu Cu1 0.44255(4) 0.48269(4) 0.77046(2) 0.03037(13) Uani d . 1 . .
Cl Cl1 0.43729(10) 0.25816(9) 0.80383(5) 0.0414(2) Uani d . 1 . .
Cl Cl2 0.21359(10) 0.59909(10) 0.70392(5) 0.0495(2) Uani d . 1 . .
N N1 0.4561(3) 0.6845(3) 0.76133(14) 0.0310(6) Uani d . 1 . .
N N2 0.6005(3) 0.6817(3) 0.74202(14) 0.0333(6) Uani d . 1 . .
N N3 0.6355(3) 0.4084(3) 0.84279(14) 0.0312(6) Uani d . 1 . .
N N4 0.7581(3) 0.4374(3) 0.81388(14) 0.0337(6) Uani d . 1 . .
N N5 0.6286(3) 0.4305(3) 0.66601(14) 0.0300(6) Uani d . 1 . .
N N6 0.7423(3) 0.4738(3) 0.67636(14) 0.0317(6) Uani d . 1 . .
C C1 0.1456(4) 0.8080(4) 0.8444(2) 0.0475(9) Uani d . 1 . .
H H1 0.2214 0.7178 0.8719 0.057 Uiso calc R 1 . .
C C2 -0.0108(4) 0.8635(4) 0.8663(2) 0.0541(10) Uani d . 1 . .
H H2 -0.0396 0.8103 0.9082 0.065 Uiso calc R 1 . .
C C3 -0.1232(4) 0.9963(5) 0.8265(2) 0.0585(11) Uani d . 1 . .
H H3 -0.2281 1.0337 0.8417 0.070 Uiso calc R 1 . .
C C4 -0.0821(5) 1.0737(4) 0.7648(3) 0.0641(11) Uani d . 1 . .
H H4 -0.1590 1.1634 0.7375 0.077 Uiso calc R 1 . .
C C5 0.0748(5) 1.0191(4) 0.7426(2) 0.0578(10) Uani d . 1 . .
H H5 0.1024 1.0731 0.7006 0.069 Uiso calc R 1 . .
C C6 0.1903(4) 0.8851(3) 0.78223(19) 0.0382(8) Uani d . 1 . .
C C7 0.3564(4) 0.8318(3) 0.75967(17) 0.0346(7) Uani d . 1 . .
C C8 0.4370(4) 0.9190(4) 0.73803(18) 0.0429(8) Uani d . 1 . .
H H8 0.3936 1.0238 0.7323 0.051 Uiso calc R 1 . .
C C9 0.5901(4) 0.8238(4) 0.72676(18) 0.0393(8) Uani d . 1 . .
C C10 0.7290(5) 0.8541(4) 0.7034(2) 0.0596(11) Uani d . 1 . .
H H10A 0.6974 0.9604 0.6981 0.089 Uiso calc R 1 . .
H H10B 0.7670 0.8226 0.6553 0.089 Uiso calc R 1 . .
H H10C 0.8118 0.7987 0.7419 0.089 Uiso calc R 1 . .
C C11 0.4333(4) 0.3661(4) 0.9755(2) 0.0505(9) Uani d . 1 . .
H H11 0.3877 0.4635 0.9465 0.061 Uiso calc R 1 . .
C C12 0.3434(5) 0.3192(6) 1.0286(2) 0.0677(12) Uani d . 1 . .
H H12 0.2379 0.3849 1.0351 0.081 Uiso calc R 1 . .
C C13 0.4100(6) 0.1760(6) 1.0715(2) 0.0703(13) Uani d . 1 . .
H H13 0.3495 0.1445 1.1071 0.084 Uiso calc R 1 . .
C C14 0.5648(6) 0.0795(5) 1.0623(2) 0.0688(12) Uani d . 1 . .
H H14 0.6096 -0.0177 1.0914 0.083 Uiso calc R 1 . .
C C15 0.6551(5) 0.1261(4) 1.0095(2) 0.0527(10) Uani d . 1 . .
H H15 0.7610 0.0604 1.0038 0.063 Uiso calc R 1 . .
C C16 0.5890(4) 0.2701(4) 0.96518(17) 0.0368(8) Uani d . 1 . .
C C17 0.6886(4) 0.3188(3) 0.91151(17) 0.0338(7) Uani d . 1 . .
C C18 0.8444(4) 0.2893(4) 0.92394(19) 0.0460(9) Uani d . 1 . .
H H18 0.9083 0.2277 0.9666 0.055 Uiso calc R 1 . .
C C19 0.8864(4) 0.3674(4) 0.86193(19) 0.0438(8) Uani d . 1 . .
C C20 1.0388(4) 0.3774(6) 0.8449(2) 0.0790(15) Uani d . 1 . .
H H20A 1.0830 0.3372 0.7994 0.118 Uiso calc R 1 . .
H H20B 1.1120 0.3201 0.8873 0.118 Uiso calc R 1 . .
H H20C 1.0190 0.4814 0.8372 0.118 Uiso calc R 1 . .
C C21 0.4632(4) 0.2820(4) 0.6028(2) 0.0474(9) Uani d . 1 . .
H H21 0.4369 0.3002 0.6525 0.057 Uiso calc R 1 . .
C C22 0.3879(5) 0.2183(4) 0.5679(2) 0.0564(10) Uani d . 1 . .
H H22 0.3122 0.1937 0.5942 0.068 Uiso calc R 1 . .
C C23 0.4256(5) 0.1918(4) 0.4945(2) 0.0594(11) Uani d . 1 . .
H H23 0.3754 0.1492 0.4711 0.071 Uiso calc R 1 . .
C C24 0.5368(5) 0.2281(4) 0.4557(2) 0.0597(11) Uani d . 1 . .
H H24 0.5627 0.2096 0.4061 0.072 Uiso calc R 1 . .
C C25 0.6108(4) 0.2920(4) 0.49004(19) 0.0456(9) Uani d . 1 . .
H H25 0.6850 0.3179 0.4629 0.055 Uiso calc R 1 . .
C C26 0.5760(4) 0.3182(3) 0.56471(17) 0.0347(7) Uani d . 1 . .
C C27 0.6646(4) 0.3802(3) 0.59949(17) 0.0316(7) Uani d . 1 . .
C C28 0.7985(4) 0.3936(4) 0.56881(19) 0.0446(9) Uani d . 1 . .
H H28 0.8461 0.3663 0.5230 0.054 Uiso calc R 1 . .
C C29 0.8467(4) 0.4533(4) 0.61755(19) 0.0422(8) Uani d . 1 . .
C C30 0.9807(5) 0.4932(6) 0.6133(2) 0.0724(13) Uani d . 1 . .
H H30A 1.0372 0.4704 0.5669 0.109 Uiso calc R 1 . .
H H30B 1.0510 0.4358 0.6567 0.109 Uiso calc R 1 . .
H H30C 0.9402 0.5993 0.6136 0.109 Uiso calc R 1 . .
C C31 0.7391(4) 0.5399(3) 0.74167(17) 0.0322(7) Uani d . 1 . .
H H31 0.8304 0.5617 0.7375 0.039 Uiso calc R 1 . .
N N7 1.1059(11) 0.1131(10) 0.4908(6) 0.111(2) Uani d PDU 0.50 A -1
C C32 1.0527(14) 0.0390(13) 0.5174(7) 0.111(2) Uani d PDU 0.50 A -1
C C33 0.9709(12) -0.0554(12) 0.5518(7) 0.111(2) Uani d PDU 0.50 A -1
H H33A 0.8812 0.0028 0.5800 0.166 Uiso calc PR 0.50 A -1
H H33B 1.0433 -0.1438 0.5857 0.166 Uiso calc PR 0.50 A -1
H H33C 0.9359 -0.0854 0.5115 0.166 Uiso calc PR 0.50 A -1

loop_
_atom_site_aniso_label
_atom_site_aniso_U_11
_atom_site_aniso_U_22
_atom_site_aniso_U_33
_atom_site_aniso_U_12
_atom_site_aniso_U_13
_atom_site_aniso_U_23
Cu1 0.0280(2) 0.0319(2) 0.0358(2) -0.01795(17) -0.00129(16) -0.00414(16)
Cl1 0.0475(5) 0.0412(5) 0.0452(5) -0.0306(4) 0.0001(4) -0.0018(4)
Cl2 0.0371(5) 0.0471(5) 0.0662(6) -0.0188(4) -0.0147(4) -0.0091(4)
N1 0.0300(14) 0.0326(15) 0.0345(15) -0.0170(12) 0.0006(11) -0.0076(11)
N2 0.0360(15) 0.0384(15) 0.0351(15) -0.0248(13) 0.0018(12) -0.0077(12)
N3 0.0310(14) 0.0377(15) 0.0302(14) -0.0217(12) 0.0022(11) -0.0029(12)
N4 0.0285(14) 0.0460(16) 0.0296(15) -0.0217(13) -0.0025(11) 0.0002(12)
N5 0.0296(14) 0.0334(14) 0.0301(14) -0.0170(12) 0.0012(11) -0.0055(11)
N6 0.0313(14) 0.0398(15) 0.0314(15) -0.0218(13) 0.0048(11) -0.0095(12)
C1 0.043(2) 0.047(2) 0.041(2) -0.0113(17) -0.0052(17) -0.0026(17)
C2 0.046(2) 0.066(3) 0.046(2) -0.021(2) 0.0039(18) -0.0119(19)
C3 0.041(2) 0.057(3) 0.073(3) -0.011(2) 0.001(2) -0.031(2)
C4 0.053(3) 0.037(2) 0.088(3) -0.007(2) -0.014(2) -0.009(2)
C5 0.061(3) 0.037(2) 0.067(3) -0.017(2) 0.001(2) -0.0036(19)
C6 0.043(2) 0.0295(17) 0.041(2) -0.0130(16) -0.0019(16) -0.0123(15)
C7 0.046(2) 0.0296(17) 0.0309(18) -0.0190(16) -0.0027(15) -0.0048(14)
C8 0.061(2) 0.0338(19) 0.041(2) -0.0272(18) -0.0018(17) -0.0065(16)
C9 0.057(2) 0.043(2) 0.0353(19) -0.0369(19) -0.0009(16) -0.0056(15)
C10 0.078(3) 0.066(3) 0.062(3) -0.058(2) 0.003(2) -0.005(2)
C11 0.056(2) 0.057(2) 0.042(2) -0.031(2) 0.0119(18) -0.0069(18)
C12 0.065(3) 0.091(3) 0.060(3) -0.045(3) 0.024(2) -0.024(3)
C13 0.101(4) 0.103(4) 0.041(2) -0.078(3) 0.021(2) -0.014(3)
C14 0.108(4) 0.070(3) 0.041(2) -0.058(3) -0.001(2) 0.008(2)
C15 0.065(3) 0.054(2) 0.041(2) -0.032(2) -0.0024(19) 0.0017(18)
C16 0.048(2) 0.045(2) 0.0262(17) -0.0273(17) 0.0027(15) -0.0084(15)
C17 0.0364(18) 0.0378(18) 0.0285(18) -0.0184(15) -0.0015(14) -0.0037(14)
C18 0.037(2) 0.059(2) 0.036(2) -0.0195(18) -0.0113(16) 0.0028(17)
C19 0.0334(19) 0.059(2) 0.040(2) -0.0226(17) -0.0039(16) -0.0062(17)
C20 0.038(2) 0.131(4) 0.066(3) -0.045(3) -0.011(2) 0.010(3)
C21 0.066(2) 0.054(2) 0.037(2) -0.039(2) -0.0015(18) -0.0083(17)
C22 0.073(3) 0.059(2) 0.054(3) -0.046(2) -0.011(2) -0.001(2)
C23 0.082(3) 0.041(2) 0.058(3) -0.027(2) -0.028(2) -0.0090(19)
C24 0.077(3) 0.055(2) 0.045(2) -0.023(2) -0.011(2) -0.0179(19)
C25 0.053(2) 0.044(2) 0.037(2) -0.0182(18) -0.0010(17) -0.0109(16)
C26 0.0427(19) 0.0254(16) 0.0330(18) -0.0123(15) -0.0057(15) -0.0045(14)
C27 0.0353(18) 0.0282(16) 0.0286(17) -0.0124(14) 0.0007(14) -0.0039(13)
C28 0.051(2) 0.053(2) 0.038(2) -0.0288(19) 0.0158(17) -0.0193(17)
C29 0.0369(19) 0.056(2) 0.041(2) -0.0264(17) 0.0126(16) -0.0129(17)
C30 0.065(3) 0.119(4) 0.070(3) -0.068(3) 0.031(2) -0.041(3)
C31 0.0319(17) 0.0438(19) 0.0311(18) -0.0268(16) 0.0008(14) -0.0043(15)
N7 0.086(4) 0.083(4) 0.125(4) -0.015(3) 0.028(3) -0.005(3)
C32 0.086(4) 0.083(4) 0.125(4) -0.015(3) 0.028(3) -0.005(3)
C33 0.086(4) 0.083(4) 0.125(4) -0.015(3) 0.028(3) -0.005(3)

loop_
_atom_type_symbol
_atom_type_description
_atom_type_scat_dispersion_real
_atom_type_scat_dispersion_imag
_atom_type_scat_source
C C 0.0033 0.0016 'International Tables Vol C Tables 4.2.6.8 and 6.1.1.4'
H H 0.0000 0.0000 'International Tables Vol C Tables 4.2.6.8 and 6.1.1.4'
N N 0.0061 0.0033 'International Tables Vol C Tables 4.2.6.8 and 6.1.1.4'
Cl Cl 0.1484 0.1585 'International Tables Vol C Tables 4.2.6.8 and 6.1.1.4'
Cu Cu 0.3201 1.2651 'International Tables Vol C Tables 4.2.6.8 and 6.1.1.4'

loop_
_geom_angle_atom_site_label_1
_geom_angle_atom_site_label_2
_geom_angle_atom_site_label_3
_geom_angle
_geom_angle_publ_flag
Cl1 Cu1 Cl2 95.45(5) y
Cl1 Cu1 N1 169.28(7) y
Cl1 Cu1 N3 90.95(8) y
Cl1 Cu1 N5 100.02(7) y
Cl2 Cu1 N1 91.53(8) y
Cl2 Cu1 N3 169.32(7) y
Cl2 Cu1 N5 100.19(7) y
N1 Cu1 N3 80.99(10) y
N1 Cu1 N5 86.69(9) y
N3 Cu1 N5 87.07(9) y
C7 N1 N2 104.7(2) ?
C7 N1 Cu1 138.0(2) ?
N2 N1 Cu1 116.68(18) ?
C9 N2 N1 111.5(3) ?
C9 N2 C31 128.1(3) ?
N1 N2 C31 120.3(2) ?
C17 N3 N4 105.0(2) ?
C17 N3 Cu1 137.4(2) ?
N4 N3 Cu1 116.98(18) ?
C19 N4 N3 112.3(2) ?
C19 N4 C31 127.3(3) ?
N3 N4 C31 120.3(2) ?
C27 N5 N6 104.4(2) ?
C27 N5 Cu1 145.8(2) ?
N6 N5 Cu1 109.75(16) ?
C29 N6 N5 112.5(2) ?
C29 N6 C31 126.9(3) ?
N5 N6 C31 120.6(2) ?
C6 C1 C2 120.7(3) ?
C6 C1 H1 119.7 ?
C2 C1 H1 119.7 ?
C3 C2 C1 120.2(4) ?
C3 C2 H2 119.9 ?
C1 C2 H2 119.9 ?
C4 C3 C2 120.1(4) ?
C4 C3 H3 119.9 ?
C2 C3 H3 119.9 ?
C3 C4 C5 120.0(4) ?
C3 C4 H4 120.0 ?
C5 C4 H4 120.0 ?
C6 C5 C4 120.7(4) ?
C6 C5 H5 119.7 ?
C4 C5 H5 119.7 ?
C1 C6 C5 118.3(3) ?
C1 C6 C7 121.7(3) ?
C5 C6 C7 120.0(3) ?
N1 C7 C8 110.0(3) ?
N1 C7 C6 122.9(3) ?
C8 C7 C6 127.0(3) ?
C9 C8 C7 107.7(3) ?
C9 C8 H8 126.2 ?
C7 C8 H8 126.2 ?
C8 C9 N2 106.1(3) ?
C8 C9 C10 131.1(3) ?
N2 C9 C10 122.9(3) ?
C9 C10 H10A 109.5 ?
C9 C10 H10B 109.5 ?
H10A C10 H10B 109.5 ?
C9 C10 H10C 109.5 ?
H10A C10 H10C 109.5 ?
H10B C10 H10C 109.5 ?
C16 C11 C12 120.6(4) ?
C16 C11 H11 119.7 ?
C12 C11 H11 119.7 ?
C13 C12 C11 120.0(4) ?
C13 C12 H12 120.0 ?
C11 C12 H12 120.0 ?
C14 C13 C12 120.2(4) ?
C14 C13 H13 119.9 ?
C12 C13 H13 119.9 ?
C13 C14 C15 120.1(4) ?
C13 C14 H14 120.0 ?
C15 C14 H14 120.0 ?
C14 C15 C16 120.4(4) ?
C14 C15 H15 119.8 ?
C16 C15 H15 119.8 ?
C11 C16 C15 118.8(3) ?
C11 C16 C17 121.7(3) ?
C15 C16 C17 119.4(3) ?
N3 C17 C18 109.8(3) ?
N3 C17 C16 123.1(3) ?
C18 C17 C16 127.0(3) ?
C19 C18 C17 107.5(3) ?
C19 C18 H18 126.2 ?
C17 C18 H18 126.2 ?
N4 C19 C18 105.4(3) ?
N4 C19 C20 124.1(3) ?
C18 C19 C20 130.5(3) ?
C19 C20 H20A 109.5 ?
C19 C20 H20B 109.5 ?
H20A C20 H20B 109.5 ?
C19 C20 H20C 109.5 ?
H20A C20 H20C 109.5 ?
H20B C20 H20C 109.5 ?
C26 C21 C22 120.7(3) ?
C26 C21 H21 119.7 ?
C22 C21 H21 119.7 ?
C23 C22 C21 120.0(4) ?
C23 C22 H22 120.0 ?
C21 C22 H22 120.0 ?
C24 C23 C22 120.0(4) ?
C24 C23 H23 120.0 ?
C22 C23 H23 120.0 ?
C23 C24 C25 120.1(4) ?
C23 C24 H24 119.9 ?
C25 C24 H24 119.9 ?
C24 C25 C26 120.9(4) ?
C24 C25 H25 119.5 ?
C26 C25 H25 119.5 ?
C21 C26 C25 118.3(3) ?
C21 C26 C27 123.4(3) ?
C25 C26 C27 118.3(3) ?
N5 C27 C28 110.1(3) ?
N5 C27 C26 124.5(3) ?
C28 C27 C26 125.4(3) ?
C29 C28 C27 107.9(3) ?
C29 C28 H28 126.1 ?
C27 C28 H28 126.1 ?
C28 C29 N6 105.1(3) ?
C28 C29 C30 130.9(3) ?
N6 C29 C30 123.9(3) ?
C29 C30 H30A 109.5 ?
C29 C30 H30B 109.5 ?
H30A C30 H30B 109.5 ?
C29 C30 H30C 109.5 ?
H30A C30 H30C 109.5 ?
H30B C30 H30C 109.5 ?
N2 C31 N6 112.9(2) ?
N2 C31 N4 110.7(2) ?
N6 C31 N4 112.9(2) ?
N2 C31 H31 106.7 ?
N6 C31 H31 106.7 ?
N4 C31 H31 106.7 ?
N7 C32 C33 176.7(14) ?

loop_
_geom_bond_atom_site_label_1
_geom_bond_atom_site_label_2
_geom_bond_distance
_geom_bond_publ_flag
Cu1 Cl1 2.2480(10) y
Cu1 Cl2 2.2326(13) y
Cu1 N1 2.071(2) y
Cu1 N3 2.064(3) y
Cu1 N5 2.431(3) y
N1 C7 1.347(4) ?
N1 N2 1.376(3) ?
N2 C9 1.365(4) ?
N2 C31 1.438(4) ?
N3 C17 1.342(4) ?
N3 N4 1.366(3) ?
N4 C19 1.355(4) ?
N4 C31 1.446(4) ?
N5 C27 1.339(4) ?
N5 N6 1.367(3) ?
N6 C29 1.367(4) ?
N6 C31 1.439(4) ?
C1 C6 1.378(5) ?
C1 C2 1.383(5) ?
C1 H1 0.930 ?
C2 C3 1.367(5) ?
C2 H2 0.930 ?
C3 C4 1.357(6) ?
C3 H3 0.930 ?
C4 C5 1.388(5) ?
C4 H4 0.930 ?
C5 C6 1.384(5) ?
C5 H5 0.930 ?
C6 C7 1.468(4) ?
C7 C8 1.393(4) ?
C8 C9 1.356(5) ?
C8 H8 0.930 ?
C9 C10 1.495(4) ?
C10 H10A 0.960 ?
C10 H10B 0.960 ?
C10 H10C 0.960 ?
C11 C16 1.372(5) ?
C11 C12 1.385(5) ?
C11 H11 0.930 ?
C12 C13 1.369(6) ?
C12 H12 0.930 ?
C13 C14 1.364(6) ?
C13 H13 0.930 ?
C14 C15 1.383(5) ?
C14 H14 0.930 ?
C15 C16 1.385(5) ?
C15 H15 0.9300 ?
C16 C17 1.467(4) ?
C17 C18 1.391(4) ?
C18 C19 1.370(5) ?
C18 H18 0.930 ?
C19 C20 1.498(5) ?
C20 H20A 0.960 ?
C20 H20B 0.960 ?
C20 H20C 0.960 ?
C21 C26 1.375(4) ?
C21 C22 1.393(5) ?
C21 H21 0.930 ?
C22 C23 1.372(5) ?
C22 H22 0.930 ?
C23 C24 1.366(5) ?
C23 H23 0.930 ?
C24 C25 1.379(5) ?
C24 H24 0.930 ?
C25 C26 1.391(4) ?
C25 H25 0.930 ?
C26 C27 1.475(4) ?
C27 C28 1.398(4) ?
C28 C29 1.353(4) ?
C28 H28 0.930 ?
C29 C30 1.489(5) ?
C30 H30A 0.960 ?
C30 H30B 0.960 ?
C30 H30C 0.960 ?
C31 H31 0.980 ?
N7 C32 1.098(7) ?
C32 C33 1.501(7) ?
C33 H33A 0.960 ?
C33 H33B 0.960 ?
C33 H33C 0.960 ?

loop_
_geom_torsion_atom_site_label_1
_geom_torsion_atom_site_label_2
_geom_torsion_atom_site_label_3
_geom_torsion_atom_site_label_4
_geom_torsion
N3 Cu1 N1 C7 -137.7(3)
Cl2 Cu1 N1 C7 34.6(3)
Cl1 Cu1 N1 C7 -96.1(5)
N5 Cu1 N1 C7 134.7(3)
N3 Cu1 N1 N2 52.82(19)
Cl2 Cu1 N1 N2 -134.85(19)
Cl1 Cu1 N1 N2 94.4(4)
N5 Cu1 N1 N2 -34.73(19)
C7 N1 N2 C9 -1.6(3)
Cu1 N1 N2 C9 171.14(19)
C7 N1 N2 C31 176.9(2)
Cu1 N1 N2 C31 -10.3(3)
N1 Cu1 N3 C17 137.1(3)
Cl2 Cu1 N3 C17 91.1(5)
Cl1 Cu1 N3 C17 -35.8(3)
N5 Cu1 N3 C17 -135.8(3)
N1 Cu1 N3 N4 -53.4(2)
Cl2 Cu1 N3 N4 -99.4(4)
Cl1 Cu1 N3 N4 133.70(19)
N5 Cu1 N3 N4 33.7(2)
C17 N3 N4 C19 0.8(3)
Cu1 N3 N4 C19 -171.9(2)
C17 N3 N4 C31 -176.0(3)
Cu1 N3 N4 C31 11.3(3)
N3 Cu1 N5 C27 143.2(4)
N1 Cu1 N5 C27 -135.7(4)
Cl2 Cu1 N5 C27 -44.7(4)
Cl1 Cu1 N5 C27 52.7(4)
N3 Cu1 N5 N6 -40.19(18)
N1 Cu1 N5 N6 40.94(18)
Cl2 Cu1 N5 N6 131.91(17)
Cl1 Cu1 N5 N6 -130.63(17)
C27 N5 N6 C29 0.7(3)
Cu1 N5 N6 C29 -177.3(2)
C27 N5 N6 C31 177.8(2)
Cu1 N5 N6 C31 -0.2(3)
C6 C1 C2 C3 -0.3(6)
C1 C2 C3 C4 0.6(6)
C2 C3 C4 C5 -0.8(6)
C3 C4 C5 C6 0.7(6)
C2 C1 C6 C5 0.1(5)
C2 C1 C6 C7 177.5(3)
C4 C5 C6 C1 -0.3(5)
C4 C5 C6 C7 -177.8(3)
N2 N1 C7 C8 1.3(3)
Cu1 N1 C7 C8 -169.0(2)
N2 N1 C7 C6 -175.5(3)
Cu1 N1 C7 C6 14.2(5)
C1 C6 C7 N1 40.0(5)
C5 C6 C7 N1 -142.6(3)
C1 C6 C7 C8 -136.3(4)
C5 C6 C7 C8 41.1(5)
N1 C7 C8 C9 -0.6(4)
C6 C7 C8 C9 176.1(3)
C7 C8 C9 N2 -0.4(4)
C7 C8 C9 C10 -179.8(3)
N1 N2 C9 C8 1.2(3)
C31 N2 C9 C8 -177.1(3)
N1 N2 C9 C10 -179.3(3)
C31 N2 C9 C10 2.4(5)
C16 C11 C12 C13 0.1(6)
C11 C12 C13 C14 0.1(6)
C12 C13 C14 C15 0.1(6)
C13 C14 C15 C16 -0.7(6)
C12 C11 C16 C15 -0.7(5)
C12 C11 C16 C17 -177.5(3)
C14 C15 C16 C11 1.0(5)
C14 C15 C16 C17 177.9(3)
N4 N3 C17 C18 -1.7(3)
Cu1 N3 C17 C18 168.6(2)
N4 N3 C17 C16 175.0(3)
Cu1 N3 C17 C16 -14.7(5)
C11 C16 C17 N3 -39.2(5)
C15 C16 C17 N3 144.0(3)
C11 C16 C17 C18 136.9(4)
C15 C16 C17 C18 -39.9(5)
N3 C17 C18 C19 2.1(4)
C16 C17 C18 C19 -174.5(3)
N3 N4 C19 C18 0.5(4)
C31 N4 C19 C18 176.9(3)
N3 N4 C19 C20 179.3(3)
C31 N4 C19 C20 -4.3(6)
C17 C18 C19 N4 -1.5(4)
C17 C18 C19 C20 179.8(4)
C26 C21 C22 C23 -0.3(6)
C21 C22 C23 C24 -0.1(6)
C22 C23 C24 C25 -0.3(6)
C23 C24 C25 C26 1.1(5)
C22 C21 C26 C25 1.1(5)
C22 C21 C26 C27 -177.5(3)
C24 C25 C26 C21 -1.5(5)
C24 C25 C26 C27 177.2(3)
N6 N5 C27 C28 -0.5(3)
Cu1 N5 C27 C28 176.2(3)
N6 N5 C27 C26 178.8(3)
Cu1 N5 C27 C26 -4.4(5)
C21 C26 C27 N5 -11.3(5)
C25 C26 C27 N5 170.2(3)
C21 C26 C27 C28 168.0(3)
C25 C26 C27 C28 -10.6(5)
N5 C27 C28 C29 0.1(4)
C26 C27 C28 C29 -179.2(3)
C27 C28 C29 N6 0.3(4)
C27 C28 C29 C30 -179.3(4)
N5 N6 C29 C28 -0.7(4)
C31 N6 C29 C28 -177.5(3)
N5 N6 C29 C30 179.0(3)
C31 N6 C29 C30 2.1(5)
C9 N2 C31 N6 -106.6(3)
N1 N2 C31 N6 75.2(3)
C9 N2 C31 N4 125.8(3)
N1 N2 C31 N4 -52.4(3)
C29 N6 C31 N2 113.4(3)
N5 N6 C31 N2 -63.3(3)
C29 N6 C31 N4 -120.2(3)
N5 N6 C31 N4 63.1(3)
C19 N4 C31 N2 -124.2(3)
N3 N4 C31 N2 52.0(3)
C19 N4 C31 N6 108.3(3)
N3 N4 C31 N6 -75.5(3)
